data_4326169
loop_
_publ_author_name
'Badr El Aroussi'
'Laure Gu\'en\'ee'
'Prodipta Pal'
'Josef Hamacek'

_publ_contact_author_address
;    Department of Inorganic, Analytical 
     and Applied Chemistry
     University of Geneva
     30, quai E. Ansermet
     CH - 1211 Geneva 4
     Switzerland
;
_publ_contact_author_email Josef.Hamacek@unige.ch
_publ_contact_author_name 'Dr. Josef Hamacek'
_publ_contact_author_phone '41 22 379 6413'
_publ_section_title
;
 Lanthanide-Mediated Supramolecular Cages and Host-Guest Interactions
;
_journal_name_full 'Inorganic Chemistry'
_journal_page_first 8588
_journal_page_last 8597
_journal_paper_doi 10.1021/ic201156q
_journal_volume 50
_journal_year 2011
_chemical_formula_moiety '(C152 H192 N24 O36 Eu4), 11 (Cl O4), 8 (O)'
_chemical_formula_sum 'C152 H192 Cl11 Eu4 N24 O88'
_chemical_formula_weight 4761.09
_chemical_name_systematic
; 
 ? 
;
_space_group_IT_number 60
_symmetry_cell_setting orthorhombic
_symmetry_space_group_name_Hall '-P 2n 2ab'
_symmetry_space_group_name_H-M 'P b c n'
_atom_sites_solution_hydrogens geom
_atom_sites_solution_primary direct
_atom_sites_solution_secondary difmap
_audit_creation_method SHELXL-97
_cell_angle_alpha 90.0000
_cell_angle_beta 90.0000
_cell_angle_gamma 90.0000
_cell_formula_units_Z 4
_cell_length_a 25.1120(13)
_cell_length_b 37.4052(15)
_cell_length_c 22.9822(11)
_cell_measurement_reflns_used 8000
_cell_measurement_temperature 150(2)
_cell_measurement_theta_max 22.3
_cell_measurement_theta_min 1.65
_cell_volume 21587.6(18)
_computing_cell_refinement 'CELL (Stoe & Cie, 1999)'
_computing_data_collection 'EXPOSE (Stoe & Cie, 1999)'
_computing_data_reduction 'XRED (Stoe & Cie, 1999)'
_computing_molecular_graphics 'diamond '
_computing_publication_material Shelxl_ACTA
_computing_structure_refinement 'SHELXL-97 (Sheldrick, 1997)'
_computing_structure_solution SIR97
_diffrn_ambient_temperature 150(2)
_diffrn_detector_area_resol_mean 6
_diffrn_measured_fraction_theta_full 0.995
_diffrn_measured_fraction_theta_max 0.995
_diffrn_measurement_device_type 'Stoe Ipds'
_diffrn_measurement_method \f
_diffrn_radiation_monochromator graphite
_diffrn_radiation_source 'fine-focus sealed tube'
_diffrn_radiation_type MoK\a
_diffrn_radiation_wavelength 0.71073
_diffrn_reflns_av_R_equivalents 0.0960
_diffrn_reflns_av_sigmaI/netI 0.1111
_diffrn_reflns_limit_h_max 26
_diffrn_reflns_limit_h_min -26
_diffrn_reflns_limit_k_max 37
_diffrn_reflns_limit_k_min -40
_diffrn_reflns_limit_l_max 24
_diffrn_reflns_limit_l_min -24
_diffrn_reflns_number 78250
_diffrn_reflns_theta_full 22.35
_diffrn_reflns_theta_max 22.35
_diffrn_reflns_theta_min 1.62
_diffrn_standards_decay_% 0
_exptl_absorpt_coefficient_mu 1.376
_exptl_absorpt_correction_T_max 0.7920
_exptl_absorpt_correction_T_min 0.7433
_exptl_absorpt_correction_type numerical
_exptl_absorpt_process_details 'XRED; Stoe & Cie, 1999'
_exptl_crystal_colour colourless
_exptl_crystal_density_diffrn 1.465
_exptl_crystal_description prism
_exptl_crystal_F_000 9660
_exptl_crystal_size_max 0.28
_exptl_crystal_size_mid 0.24
_exptl_crystal_size_min 0.22
_refine_diff_density_max 2.496
_refine_diff_density_min -1.612
_refine_diff_density_rms 0.189
_refine_ls_extinction_method none
_refine_ls_goodness_of_fit_ref 1.137
_refine_ls_hydrogen_treatment constr
_refine_ls_matrix_type full
_refine_ls_number_parameters 1113
_refine_ls_number_reflns 13787
_refine_ls_number_restraints 20
_refine_ls_restrained_S_all 1.142
_refine_ls_R_factor_all 0.1274
_refine_ls_R_factor_gt 0.0810
_refine_ls_shift/su_max 0.001
_refine_ls_shift/su_mean 0.000
_refine_ls_structure_factor_coef Fsqd
_refine_ls_weighting_details 'calc w=1/[\s^2^(Fo^2^)+(0.1200P)^2^+0.0000P] where P=(Fo^2^+2Fc^2^)/3'
_refine_ls_weighting_scheme calc
_refine_ls_wR_factor_gt 0.2213
_refine_ls_wR_factor_ref 0.2360
_reflns_number_gt 7714
_reflns_number_total 13787
_reflns_threshold_expression >2sigma(I)
_cod_data_source_file ic201156q_si_002.cif
_cod_data_source_block laemb
_cod_database_code 4326169

loop_
_symmetry_equiv_pos_as_xyz
'x, y, z'
'-x+1/2, -y+1/2, z+1/2'
'x+1/2, -y+1/2, -z'
'-x, y, -z+1/2'
'-x, -y, -z'
'x-1/2, y-1/2, -z-1/2'
'-x-1/2, y-1/2, z'
'x, -y, z-1/2'

loop_
_atom_site_label
_atom_site_type_symbol
_atom_site_fract_x
_atom_site_fract_y
_atom_site_fract_z
_atom_site_U_iso_or_equiv
_atom_site_adp_type
_atom_site_occupancy
_atom_site_symmetry_multiplicity
_atom_site_calc_flag
_atom_site_refinement_flags
_atom_site_disorder_assembly
_atom_site_disorder_group
Eu1 Eu 0.70889(3) 0.469219(17) 0.72267(3) 0.0397(2) Uani 1 1 d . . .
Eu2 Eu 0.47478(3) 0.26498(2) 0.51629(3) 0.0449(3) Uani 1 1 d . . .
C2A C 0.7227(8) 0.6184(4) 0.7593(8) 0.069(5) Uani 1 1 d . . .
H2AA H 0.6939 0.6176 0.7299 0.083 Uiso 1 1 calc R . .
H2AB H 0.7538 0.6302 0.7412 0.083 Uiso 1 1 calc R . .
C1A C 0.7042(8) 0.6408(4) 0.8104(8) 0.085(6) Uani 1 1 d . . .
H1AA H 0.6954 0.6649 0.7970 0.127 Uiso 1 1 calc R . .
H1AB H 0.7326 0.6421 0.8396 0.127 Uiso 1 1 calc R . .
H1AC H 0.6725 0.6298 0.8278 0.127 Uiso 1 1 calc R . .
C4A C 0.7906(8) 0.5788(5) 0.8007(9) 0.086(6) Uani 1 1 d . . .
H4AA H 0.8102 0.6016 0.7961 0.103 Uiso 1 1 calc R . .
H4AB H 0.8111 0.5597 0.7810 0.103 Uiso 1 1 calc R . .
C3A C 0.7847(12) 0.5699(8) 0.8652(14) 0.169(12) Uiso 1 1 d . . .
H3AA H 0.8201 0.5679 0.8829 0.253 Uiso 1 1 calc R . .
H3AB H 0.7656 0.5473 0.8695 0.253 Uiso 1 1 calc R . .
H3AC H 0.7647 0.5890 0.8846 0.253 Uiso 1 1 calc R . .
C5A C 0.7104(6) 0.5526(4) 0.7641(6) 0.050(4) Uani 1 1 d . . .
C6A C 0.6547(6) 0.5530(3) 0.7400(6) 0.042(4) Uani 1 1 d . . .
C7A C 0.6162(7) 0.5781(4) 0.7463(7) 0.052(4) Uani 1 1 d . . .
H7A H 0.6232 0.5995 0.7673 0.063 Uiso 1 1 calc R . .
C8A C 0.5678(8) 0.5724(4) 0.7225(8) 0.064(5) Uani 1 1 d . . .
H8A H 0.5408 0.5900 0.7273 0.077 Uiso 1 1 calc R . .
C9A C 0.5563(6) 0.5418(4) 0.6913(7) 0.058(4) Uani 1 1 d . . .
H9A H 0.5228 0.5383 0.6730 0.069 Uiso 1 1 calc R . .
C10A C 0.5973(6) 0.5161(4) 0.6882(7) 0.047(4) Uani 1 1 d . . .
C11A C 0.5917(6) 0.4800(4) 0.6618(7) 0.046(4) Uani 1 1 d . . .
C12A C 0.5376(5) 0.4391(4) 0.6103(7) 0.049(4) Uani 1 1 d . . .
H12A H 0.5433 0.4208 0.6408 0.059 Uiso 1 1 calc R . .
H12B H 0.5633 0.4349 0.5784 0.059 Uiso 1 1 calc R . .
C13A C 0.4811(5) 0.4374(4) 0.5876(6) 0.038(3) Uani 1 1 d . . .
C14A C 0.4736(6) 0.4594(4) 0.5321(7) 0.054(4) Uani 1 1 d . . .
H14A H 0.4367 0.4573 0.5188 0.081 Uiso 1 1 calc R . .
H14B H 0.4976 0.4504 0.5018 0.081 Uiso 1 1 calc R . .
H14C H 0.4818 0.4845 0.5401 0.081 Uiso 1 1 calc R . .
C15A C 0.4689(5) 0.3974(3) 0.5761(6) 0.039(3) Uani 1 1 d . . .
H15A H 0.4662 0.3842 0.6133 0.047 Uiso 1 1 calc R . .
H15B H 0.4348 0.3949 0.5549 0.047 Uiso 1 1 calc R . .
C16A C 0.5086(6) 0.3507(4) 0.5271(6) 0.039(3) Uani 1 1 d . . .
C17A C 0.5559(5) 0.3383(4) 0.4923(6) 0.043(4) Uani 1 1 d . . .
C18A C 0.5991(6) 0.3574(4) 0.4831(7) 0.062(5) Uani 1 1 d . . .
H18 H 0.6013 0.3814 0.4965 0.075 Uiso 1 1 calc R . .
C19A C 0.6416(7) 0.3418(6) 0.4532(9) 0.087(6) Uani 1 1 d . . .
H19 H 0.6731 0.3551 0.4452 0.104 Uiso 1 1 calc R . .
C20A C 0.6368(7) 0.3062(6) 0.4356(8) 0.077(6) Uani 1 1 d . . .
H20 H 0.6658 0.2945 0.4170 0.092 Uiso 1 1 calc R . .
C21A C 0.5904(7) 0.2884(4) 0.4451(7) 0.054(4) Uani 1 1 d . . .
C22A C 0.5761(7) 0.2506(4) 0.4291(7) 0.052(4) Uani 1 1 d . . .
C23A C 0.6389(7) 0.2472(5) 0.3457(8) 0.077(5) Uani 1 1 d . . .
H23A H 0.6345 0.2735 0.3446 0.092 Uiso 1 1 calc R . .
H23B H 0.6304 0.2379 0.3065 0.092 Uiso 1 1 calc R . .
C24A C 0.6961(7) 0.2387(5) 0.3596(9) 0.095(7) Uani 1 1 d . . .
H24A H 0.7193 0.2493 0.3299 0.143 Uiso 1 1 calc R . .
H24B H 0.7011 0.2127 0.3601 0.143 Uiso 1 1 calc R . .
H24C H 0.7053 0.2485 0.3978 0.143 Uiso 1 1 calc R . .
C25A C 0.5854(8) 0.1939(5) 0.3778(8) 0.089(7) Uani 1 1 d . . .
H25A H 0.5713 0.1833 0.4141 0.107 Uiso 1 1 calc R . .
H25B H 0.6170 0.1800 0.3656 0.107 Uiso 1 1 calc R . .
C26A C 0.5412(12) 0.1926(8) 0.3283(13) 0.159(11) Uiso 1 1 d . . .
H26A H 0.5308 0.1677 0.3213 0.239 Uiso 1 1 calc R . .
H26B H 0.5556 0.2029 0.2924 0.239 Uiso 1 1 calc R . .
H26C H 0.5100 0.2064 0.3408 0.239 Uiso 1 1 calc R . .
C28A C 0.4430(5) 0.4497(4) 0.6361(6) 0.038(3) Uiso 1 1 d . . .
H28A H 0.4529 0.4383 0.6735 0.046 Uiso 1 1 calc R . .
H28B H 0.4450 0.4759 0.6408 0.046 Uiso 1 1 calc R . .
O1A O 0.7316(4) 0.5215(2) 0.7731(4) 0.050(3) Uani 1 1 d . . .
O2A O 0.6267(4) 0.4576(2) 0.6651(4) 0.045(2) Uani 1 1 d . . .
O3A O 0.5449(4) 0.4753(2) 0.6349(4) 0.046(2) Uani 1 1 d . . .
O4A O 0.5119(3) 0.3836(2) 0.5417(4) 0.044(2) Uani 1 1 d . . .
O5A O 0.4719(4) 0.3308(3) 0.5392(4) 0.044(2) Uani 1 1 d . . .
O6A O 0.5399(5) 0.2360(3) 0.4587(5) 0.064(3) Uani 1 1 d . . .
O7A O 0.3901(3) 0.4392(2) 0.6196(4) 0.044(2) Uani 1 1 d . . .
N1A N 0.7374(5) 0.5819(3) 0.7744(5) 0.052(3) Uani 1 1 d . . .
N2A N 0.6452(4) 0.5211(3) 0.7117(5) 0.041(3) Uani 1 1 d . . .
N3A N 0.5502(4) 0.3037(3) 0.4738(5) 0.043(3) Uani 1 1 d . . .
N4A N 0.6005(5) 0.2321(4) 0.3880(5) 0.060(4) Uani 1 1 d . . .
C2B C 0.8023(8) 0.5464(5) 0.5821(9) 0.088(6) Uiso 1 1 d . . .
H2BA H 0.8179 0.5592 0.5485 0.106 Uiso 1 1 calc R . .
H2BB H 0.7675 0.5575 0.5912 0.106 Uiso 1 1 calc R . .
C1B C 0.8382(12) 0.5499(8) 0.6329(13) 0.163(11) Uiso 1 1 d . . .
H1BA H 0.8428 0.5752 0.6425 0.244 Uiso 1 1 calc R . .
H1BB H 0.8729 0.5394 0.6236 0.244 Uiso 1 1 calc R . .
H1BC H 0.8226 0.5374 0.6663 0.244 Uiso 1 1 calc R . .
C4B C 0.8421(13) 0.4917(9) 0.5310(14) 0.182(13) Uiso 1 1 d . . .
H4BA H 0.8457 0.4656 0.5366 0.219 Uiso 1 1 calc R . .
H4BB H 0.8762 0.5038 0.5397 0.219 Uiso 1 1 calc R . .
C3B C 0.8178(10) 0.5025(7) 0.4634(10) 0.122(8) Uiso 1 1 d . . .
H3BA H 0.8427 0.4942 0.4335 0.183 Uiso 1 1 calc R . .
H3BB H 0.8137 0.5285 0.4605 0.183 Uiso 1 1 calc R . .
H3BC H 0.7831 0.4910 0.4577 0.183 Uiso 1 1 calc R . .
C5B C 0.7630(7) 0.4881(4) 0.5989(8) 0.057(4) Uani 1 1 d . . .
C6B C 0.7522(6) 0.4493(4) 0.5859(7) 0.047(4) Uani 1 1 d . . .
C7B C 0.7600(7) 0.4307(4) 0.5345(8) 0.066(5) Uani 1 1 d . . .
H7B H 0.7753 0.4423 0.5017 0.079 Uiso 1 1 calc R . .
C8B C 0.7455(8) 0.3953(5) 0.5314(8) 0.082(6) Uani 1 1 d . . .
H8B H 0.7495 0.3826 0.4960 0.099 Uiso 1 1 calc R . .
C9B C 0.7244(6) 0.3778(4) 0.5810(7) 0.052(4) Uani 1 1 d . . .
H9B H 0.7154 0.3532 0.5804 0.063 Uiso 1 1 calc R . .
C10B C 0.7179(5) 0.3982(3) 0.6296(6) 0.036(3) Uani 1 1 d . . .
C11B C 0.6938(5) 0.3849(4) 0.6858(7) 0.038(3) Uani 1 1 d . . .
C12B C 0.6546(5) 0.3384(3) 0.7382(6) 0.041(4) Uani 1 1 d . . .
H12C H 0.6225 0.3525 0.7481 0.049 Uiso 1 1 calc R . .
H12D H 0.6804 0.3405 0.7706 0.049 Uiso 1 1 calc R . .
C13B C 0.6398(5) 0.2998(3) 0.7291(6) 0.033(3) Uani 1 1 d . . .
C14B C 0.6891(5) 0.2769(3) 0.7238(6) 0.043(4) Uani 1 1 d . . .
H14D H 0.7105 0.2791 0.7593 0.064 Uiso 1 1 calc R . .
H14E H 0.7102 0.2849 0.6903 0.064 Uiso 1 1 calc R . .
H14F H 0.6787 0.2519 0.7182 0.064 Uiso 1 1 calc R . .
C15B C 0.6058(6) 0.2976(3) 0.6758(6) 0.042(4) Uani 1 1 d . . .
H15C H 0.6273 0.3032 0.6408 0.050 Uiso 1 1 calc R . .
H15D H 0.5762 0.3150 0.6783 0.050 Uiso 1 1 calc R . .
C16B C 0.5539(6) 0.2545(4) 0.6266(7) 0.038(3) Uani 1 1 d . . .
C17B C 0.5313(5) 0.2169(4) 0.6256(6) 0.041(4) Uani 1 1 d . . .
C18B C 0.5393(6) 0.1910(4) 0.6685(7) 0.057(4) Uani 1 1 d . . .
H18A H 0.5630 0.1950 0.7001 0.069 Uiso 1 1 calc R . .
C19B C 0.5121(7) 0.1601(4) 0.6629(8) 0.075(5) Uani 1 1 d . . .
H19A H 0.5155 0.1424 0.6923 0.090 Uiso 1 1 calc R . .
C20B C 0.4792(7) 0.1534(4) 0.6157(8) 0.069(5) Uani 1 1 d . . .
H20A H 0.4609 0.1313 0.6115 0.083 Uiso 1 1 calc R . .
C21B C 0.4742(6) 0.1811(4) 0.5737(7) 0.053(4) Uani 1 1 d . . .
C22B C 0.4409(6) 0.1811(4) 0.5194(7) 0.055(4) Uani 1 1 d . . .
C23B C 0.4380(10) 0.1128(7) 0.5063(12) 0.125(9) Uiso 1 1 d . . .
H23C H 0.4430 0.1003 0.4688 0.150 Uiso 1 1 calc R . .
H23D H 0.4727 0.1125 0.5268 0.150 Uiso 1 1 calc R . .
C24B C 0.3988(10) 0.0918(7) 0.5420(12) 0.138(9) Uiso 1 1 d . . .
H24D H 0.4124 0.0675 0.5480 0.207 Uiso 1 1 calc R . .
H24E H 0.3646 0.0906 0.5215 0.207 Uiso 1 1 calc R . .
H24F H 0.3938 0.1034 0.5798 0.207 Uiso 1 1 calc R . .
C25B C 0.3890(9) 0.1559(6) 0.4387(10) 0.111(8) Uiso 1 1 d . . .
H25C H 0.3673 0.1341 0.4328 0.133 Uiso 1 1 calc R . .
H25D H 0.3646 0.1764 0.4434 0.133 Uiso 1 1 calc R . .
C26B C 0.4226(11) 0.1614(8) 0.3902(13) 0.156(11) Uiso 1 1 d . . .
H26D H 0.4008 0.1644 0.3552 0.234 Uiso 1 1 calc R . .
H26E H 0.4461 0.1408 0.3854 0.234 Uiso 1 1 calc R . .
H26F H 0.4440 0.1830 0.3965 0.234 Uiso 1 1 calc R . .
O1B O 0.7440(4) 0.5006(2) 0.6433(5) 0.058(3) Uani 1 1 d . . .
O2B O 0.6888(3) 0.4048(2) 0.7276(4) 0.040(2) Uani 1 1 d . . .
O3B O 0.6784(4) 0.3517(2) 0.6837(4) 0.040(2) Uani 1 1 d . . .
O4B O 0.5843(3) 0.2603(2) 0.6718(4) 0.040(2) Uani 1 1 d . . .
O5B O 0.5435(4) 0.2763(2) 0.5902(4) 0.040(2) Uani 1 1 d . . .
O6B O 0.4288(4) 0.2112(3) 0.4996(5) 0.068(3) Uani 1 1 d . . .
N1B N 0.7942(8) 0.5079(4) 0.5664(8) 0.125(8) Uani 1 1 d . . .
N2B N 0.7306(4) 0.4329(3) 0.6325(5) 0.039(3) Uani 1 1 d . . .
N3B N 0.4999(4) 0.2118(3) 0.5798(5) 0.041(3) Uani 1 1 d . . .
N4B N 0.4238(6) 0.1517(4) 0.4934(7) 0.080(5) Uani 1 1 d . . .
C2C C 0.0961(6) 0.4645(5) 0.7712(8) 0.077(6) Uani 1 1 d . . .
H2CA H 0.0594 0.4723 0.7620 0.093 Uiso 1 1 calc R . .
H2CB H 0.1153 0.4849 0.7889 0.093 Uiso 1 1 calc R . .
C1C C 0.0944(7) 0.4322(6) 0.8160(9) 0.096(7) Uani 1 1 d . . .
H1CA H 0.0760 0.4397 0.8515 0.144 Uiso 1 1 calc R . .
H1CB H 0.1308 0.4248 0.8256 0.144 Uiso 1 1 calc R . .
H1CC H 0.0754 0.4120 0.7984 0.144 Uiso 1 1 calc R . .
C4C C 0.0911(7) 0.4530(5) 0.6645(8) 0.077(5) Uani 1 1 d . . .
H4CA H 0.1144 0.4530 0.6297 0.093 Uiso 1 1 calc R . .
H4CB H 0.0696 0.4751 0.6636 0.093 Uiso 1 1 calc R . .
C3C C 0.0557(8) 0.4222(6) 0.6618(9) 0.105(7) Uani 1 1 d . . .
H3CA H 0.0346 0.4233 0.6259 0.157 Uiso 1 1 calc R . .
H3CB H 0.0317 0.4225 0.6955 0.157 Uiso 1 1 calc R . .
H3CC H 0.0767 0.4002 0.6622 0.157 Uiso 1 1 calc R . .
C5C C 0.1763(6) 0.4487(4) 0.7204(8) 0.048(4) Uani 1 1 d . . .
C6C C 0.2100(6) 0.4360(4) 0.6691(7) 0.043(4) Uani 1 1 d . . .
C7C C 0.1967(6) 0.4148(4) 0.6235(7) 0.055(4) Uani 1 1 d . . .
H7C H 0.1613 0.4061 0.6197 0.066 Uiso 1 1 calc R . .
C8C C 0.2339(6) 0.4062(5) 0.5834(7) 0.060(4) Uani 1 1 d . . .
H8C H 0.2240 0.3931 0.5496 0.072 Uiso 1 1 calc R . .
C9C C 0.2862(6) 0.4161(4) 0.5913(7) 0.049(4) Uani 1 1 d . . .
H9C H 0.3131 0.4095 0.5644 0.059 Uiso 1 1 calc R . .
C10C C 0.2977(6) 0.4361(3) 0.6398(6) 0.039(4) Uani 1 1 d . . .
C11C C 0.3516(5) 0.4476(3) 0.6570(7) 0.037(3) Uani 1 1 d . . .
C16C C 0.3863(6) 0.2859(3) 0.6165(6) 0.037(3) Uani 1 1 d . . .
C17C C 0.3526(5) 0.2932(3) 0.5641(7) 0.033(3) Uani 1 1 d . . .
C18C C 0.3049(6) 0.3081(4) 0.5660(7) 0.052(4) Uani 1 1 d . . .
H18B H 0.2887 0.3140 0.6022 0.062 Uiso 1 1 calc R . .
C19C C 0.2788(6) 0.3149(4) 0.5136(7) 0.049(4) Uani 1 1 d . . .
H19B H 0.2446 0.3258 0.5131 0.059 Uiso 1 1 calc R . .
C20C C 0.3038(6) 0.3054(4) 0.4626(7) 0.050(4) Uani 1 1 d . . .
H20B H 0.2872 0.3099 0.4262 0.060 Uiso 1 1 calc R . .
C21C C 0.3523(6) 0.2896(4) 0.4646(7) 0.048(4) Uani 1 1 d . . .
C22C C 0.3868(6) 0.2788(4) 0.4135(7) 0.053(4) Uani 1 1 d . . .
C23C C 0.3148(6) 0.2601(4) 0.3499(7) 0.063(5) Uani 1 1 d . . .
H23E H 0.2932 0.2596 0.3859 0.076 Uiso 1 1 calc R . .
H23F H 0.3118 0.2364 0.3310 0.076 Uiso 1 1 calc R . .
C24C C 0.2935(7) 0.2889(5) 0.3090(8) 0.074(5) Uani 1 1 d . . .
H24G H 0.2563 0.2837 0.2994 0.110 Uiso 1 1 calc R . .
H24H H 0.3148 0.2892 0.2732 0.110 Uiso 1 1 calc R . .
H24I H 0.2959 0.3123 0.3281 0.110 Uiso 1 1 calc R . .
C25C C 0.4089(9) 0.2571(7) 0.3191(8) 0.095(7) Uani 1 1 d . . .
H25E H 0.4387 0.2440 0.3374 0.114 Uiso 1 1 calc R . .
H25F H 0.3920 0.2411 0.2902 0.114 Uiso 1 1 calc R . .
C26C C 0.4282(10) 0.2868(9) 0.2913(11) 0.143(12) Uani 1 1 d . . .
H26G H 0.4542 0.2795 0.2617 0.214 Uiso 1 1 calc R . .
H26H H 0.4456 0.3025 0.3197 0.214 Uiso 1 1 calc R . .
H26I H 0.3988 0.2996 0.2726 0.214 Uiso 1 1 calc R . .
C28C C 0.6067(5) 0.2885(3) 0.7809(5) 0.036(3) Uiso 1 1 d . . .
H28C H 0.5730 0.3022 0.7816 0.044 Uiso 1 1 calc R . .
H28D H 0.5980 0.2627 0.7778 0.044 Uiso 1 1 calc R . .
O1C O 0.8005(4) 0.4557(3) 0.7333(5) 0.052(3) Uani 1 1 d . . .
O2C O 0.6387(3) 0.4624(2) 0.7959(4) 0.038(2) Uani 1 1 d . . .
O5C O 0.4312(4) 0.2728(2) 0.6132(4) 0.040(2) Uani 1 1 d . . .
N1C N 0.1240(5) 0.4530(4) 0.7163(6) 0.062(4) Uani 1 1 d . . .
N2C N 0.7389(4) 0.4455(3) 0.8213(5) 0.043(3) Uani 1 1 d . . .
N3C N 0.3768(4) 0.2840(3) 0.5158(5) 0.037(3) Uani 1 1 d . . .
N4C N 0.3693(5) 0.2669(4) 0.3642(6) 0.060(4) Uani 1 1 d . . .
O7C O 0.6364(3) 0.2950(2) 0.8338(4) 0.040(2) Uani 1 1 d . . .
O6C O 0.4376(4) 0.2799(3) 0.4247(4) 0.061(3) Uani 1 1 d . . .
Cl1 Cl 0.5000 0.37329(14) 0.7500 0.0545(14) Uani 1 2 d S . .
O1P O 0.5457(4) 0.3951(3) 0.7445(6) 0.079(4) Uani 1 1 d . . .
O2P O 0.4941(5) 0.3510(3) 0.7000(5) 0.075(3) Uani 1 1 d . . .
Cl2 Cl 0.18323(17) 0.34600(10) 0.7484(2) 0.0618(11) Uani 1 1 d . . .
O1Q O 0.2250(5) 0.3461(3) 0.7057(5) 0.079(4) Uani 1 1 d . . .
O2Q O 0.1990(6) 0.3632(4) 0.7998(7) 0.118(5) Uani 1 1 d . . .
O3Q O 0.1678(6) 0.3105(3) 0.7588(6) 0.107(5) Uani 1 1 d . . .
O4Q O 0.1389(5) 0.3654(4) 0.7246(6) 0.095(4) Uani 1 1 d . . .
Cl3 Cl 0.3525(3) 0.18779(16) 0.6833(3) 0.110(2) Uani 1 1 d . . .
O1R O 0.3272(9) 0.1769(6) 0.7377(10) 0.171(8) Uiso 1 1 d . . .
O2R O 0.3521(7) 0.1572(5) 0.6414(8) 0.139(6) Uiso 1 1 d . . .
O3R O 0.4063(6) 0.1994(4) 0.6986(6) 0.105(4) Uiso 1 1 d . . .
O4R O 0.3248(9) 0.2192(6) 0.6475(10) 0.186(8) Uiso 1 1 d . . .
Cl4 Cl 0.3810(3) 0.54750(18) 0.5868(3) 0.1123(19) Uiso 1 1 d . . .
O1S O 0.3432(8) 0.5759(5) 0.6044(9) 0.162(7) Uiso 1 1 d . . .
O2S O 0.3910(6) 0.5530(4) 0.5265(7) 0.114(5) Uiso 1 1 d . . .
O3S O 0.3498(9) 0.5169(6) 0.5890(10) 0.188(8) Uiso 1 1 d . . .
O4S O 0.4273(10) 0.5488(6) 0.6116(11) 0.192(9) Uiso 1 1 d . . .
Cl5 Cl 0.3386(3) 0.39102(14) 0.4231(2) 0.1029(19) Uani 1 1 d . . .
O1T O 0.3508(5) 0.3651(4) 0.3789(6) 0.092(4) Uiso 1 1 d . . .
O2T O 0.3712(6) 0.3826(4) 0.4745(7) 0.109(5) Uiso 1 1 d . . .
O3T O 0.3533(7) 0.4266(5) 0.4032(8) 0.150(7) Uiso 1 1 d . . .
O4T O 0.2798(7) 0.3881(5) 0.4415(8) 0.138(6) Uiso 1 1 d . . .
Cl6 Cl 0.5983(5) 0.1177(3) 0.5021(5) 0.110(4) Uiso 0.50 1 d PD . .
O1U O 0.5992(12) 0.0834(5) 0.4789(12) 0.125(5) Uiso 0.50 1 d PD . .
O2U O 0.5825(11) 0.1135(8) 0.5626(8) 0.125(5) Uiso 0.50 1 d PD . .
O3U O 0.5515(9) 0.1348(7) 0.4767(12) 0.125(5) Uiso 0.50 1 d PD . .
O4U O 0.6413(9) 0.1391(7) 0.4984(13) 0.125(5) Uiso 0.50 1 d PD . .
Cl8 Cl 0.1917(5) 0.2374(4) 0.4530(6) 0.120(4) Uiso 0.50 1 d PD . .
O1V O 0.1716(13) 0.2699(7) 0.4260(13) 0.151(7) Uiso 0.50 1 d PD . .
O2V O 0.1605(12) 0.2061(6) 0.4427(15) 0.151(7) Uiso 0.50 1 d PD . .
O3V O 0.1764(13) 0.2519(9) 0.5099(10) 0.151(7) Uiso 0.50 1 d PD . .
O4V O 0.2430(9) 0.2238(8) 0.4592(15) 0.151(7) Uiso 0.50 1 d PD . .
O1W O 0.5397(11) 0.3518(8) 0.3293(13) 0.107(9) Uiso 0.50 1 d P . .
O2W O 0.6708(13) 0.1639(8) 0.6241(14) 0.123(10) Uiso 0.50 1 d P . .
O3W O 0.6447(7) 0.5031(5) 0.5581(9) 0.160(7) Uiso 1 1 d . . .
O4WA O 0.7702(7) 0.3252(4) 0.4483(7) 0.052(4) Uiso 0.568(13) 1 d P A 1
O4WB O 0.8032(9) 0.3029(6) 0.4132(10) 0.052(4) Uiso 0.432(13) 1 d P . 2
O5W O 0.4538(18) 0.0642(12) 0.696(2) 0.184(17) Uiso 0.50 1 d P . .
O6W O 0.4843(15) 0.3687(11) 0.3802(18) 0.160(14) Uiso 0.50 1 d P . .

loop_
_atom_site_aniso_label
_atom_site_aniso_U_11
_atom_site_aniso_U_22
_atom_site_aniso_U_33
_atom_site_aniso_U_23
_atom_site_aniso_U_13
_atom_site_aniso_U_12
Eu1 0.0374(4) 0.0287(4) 0.0530(5) 0.0004(4) 0.0113(4) -0.0014(3)
Eu2 0.0471(5) 0.0507(5) 0.0370(4) -0.0083(4) -0.0067(4) 0.0088(4)
C2A 0.097(14) 0.042(10) 0.067(12) 0.008(9) 0.016(10) -0.006(9)
C1A 0.136(18) 0.039(9) 0.078(13) -0.013(9) 0.012(13) -0.019(11)
C4A 0.096(15) 0.065(12) 0.098(16) 0.007(11) -0.022(13) -0.021(11)
C5A 0.059(10) 0.038(9) 0.053(11) -0.005(8) 0.024(9) -0.009(8)
C6A 0.054(10) 0.025(8) 0.047(10) 0.004(7) 0.012(8) -0.006(7)
C7A 0.067(11) 0.036(9) 0.054(10) -0.003(8) 0.011(9) 0.006(9)
C8A 0.076(13) 0.036(9) 0.080(13) -0.008(9) 0.021(11) 0.017(9)
C9A 0.050(10) 0.049(10) 0.074(12) 0.013(9) 0.006(9) -0.001(8)
C10A 0.053(10) 0.030(8) 0.059(10) -0.001(7) 0.010(8) 0.007(8)
C11A 0.044(10) 0.037(9) 0.056(10) 0.009(7) 0.008(8) -0.008(8)
C12A 0.042(9) 0.039(8) 0.067(11) 0.005(8) 0.010(8) -0.002(7)
C13A 0.027(8) 0.048(8) 0.040(9) 0.004(7) 0.011(7) -0.003(6)
C14A 0.058(10) 0.045(9) 0.059(11) 0.012(8) 0.013(8) 0.005(8)
C15A 0.034(8) 0.041(8) 0.043(9) 0.002(7) 0.005(7) 0.004(7)
C16A 0.037(9) 0.042(9) 0.038(9) 0.008(7) -0.007(7) 0.009(7)
C17A 0.030(8) 0.064(11) 0.035(9) -0.002(8) -0.001(7) -0.008(8)
C18A 0.056(11) 0.059(10) 0.072(12) -0.013(9) 0.003(10) 0.012(9)
C19A 0.054(11) 0.096(15) 0.109(16) -0.040(13) 0.031(11) -0.001(11)
C20A 0.042(11) 0.118(17) 0.069(13) -0.032(12) 0.023(9) 0.003(11)
C21A 0.058(11) 0.055(10) 0.048(10) -0.019(8) 0.002(9) 0.010(9)
C22A 0.059(11) 0.066(11) 0.033(10) 0.004(9) 0.005(9) 0.019(9)
C23A 0.060(12) 0.097(14) 0.073(13) -0.028(11) -0.001(10) 0.006(11)
C24A 0.069(13) 0.105(16) 0.112(17) -0.041(14) 0.013(12) 0.011(12)
C25A 0.118(17) 0.081(14) 0.069(13) -0.021(11) 0.019(12) 0.054(13)
O1A 0.048(6) 0.032(6) 0.070(7) 0.000(5) 0.000(5) -0.003(4)
O2A 0.039(6) 0.029(5) 0.067(7) 0.004(5) 0.008(5) 0.006(5)
O3A 0.039(6) 0.034(6) 0.065(7) -0.004(5) 0.003(5) 0.000(4)
O4A 0.031(5) 0.041(6) 0.059(7) 0.002(5) 0.006(5) 0.010(4)
O5A 0.039(6) 0.052(6) 0.042(6) -0.003(5) -0.003(5) 0.007(5)
O6A 0.076(8) 0.061(7) 0.055(7) -0.011(6) 0.006(6) 0.021(6)
O7A 0.036(6) 0.041(6) 0.054(6) 0.001(5) -0.001(5) 0.004(4)
N1A 0.063(9) 0.027(7) 0.065(9) 0.003(6) 0.002(7) -0.007(6)
N2A 0.036(7) 0.037(7) 0.051(8) 0.005(6) 0.012(6) -0.001(5)
N3A 0.040(7) 0.058(8) 0.032(7) -0.007(6) -0.002(6) 0.012(6)
N4A 0.074(9) 0.070(10) 0.035(8) -0.010(7) 0.006(7) 0.015(8)
C5B 0.069(11) 0.033(9) 0.068(12) 0.003(9) 0.020(10) 0.014(8)
C6B 0.052(10) 0.049(10) 0.040(10) 0.000(8) 0.005(8) -0.005(8)
C7B 0.100(14) 0.042(10) 0.055(12) 0.014(9) 0.006(10) 0.004(9)
C8B 0.125(17) 0.072(14) 0.050(12) -0.009(10) 0.030(11) -0.009(12)
C9B 0.061(11) 0.040(9) 0.055(11) -0.001(8) 0.001(8) 0.001(8)
C10B 0.032(8) 0.038(8) 0.039(9) -0.002(7) 0.010(7) 0.007(7)
C11B 0.027(8) 0.039(9) 0.049(10) 0.003(8) 0.000(7) -0.004(7)
C12B 0.043(8) 0.034(8) 0.045(9) -0.005(7) -0.006(7) -0.002(7)
C13B 0.036(8) 0.022(7) 0.041(9) 0.000(6) -0.003(7) -0.002(6)
C14B 0.053(9) 0.034(7) 0.041(9) -0.002(7) -0.002(7) 0.002(7)
C15B 0.047(9) 0.028(8) 0.051(10) 0.006(7) 0.001(8) -0.006(7)
C16B 0.041(9) 0.036(9) 0.038(9) -0.002(8) 0.009(8) -0.001(7)
C17B 0.044(9) 0.040(8) 0.039(9) -0.010(7) 0.002(8) -0.003(7)
C18B 0.066(11) 0.054(10) 0.053(11) 0.009(9) -0.013(8) -0.016(9)
C19B 0.090(14) 0.054(11) 0.081(14) 0.016(10) -0.015(12) -0.023(10)
C20B 0.074(12) 0.049(10) 0.083(14) -0.010(10) -0.009(11) -0.018(9)
C21B 0.045(9) 0.047(10) 0.068(12) -0.023(9) 0.002(9) 0.007(8)
C22B 0.046(10) 0.048(10) 0.070(12) -0.020(10) -0.008(9) -0.001(8)
O1B 0.074(7) 0.030(5) 0.070(8) 0.001(5) 0.032(6) -0.002(5)
O2B 0.050(6) 0.026(5) 0.045(6) -0.001(5) 0.006(5) -0.003(4)
O3B 0.050(6) 0.025(5) 0.044(6) 0.002(4) 0.006(5) -0.005(4)
O4B 0.050(6) 0.032(5) 0.037(6) 0.007(4) -0.008(5) -0.011(4)
O5B 0.048(6) 0.036(5) 0.035(6) -0.001(5) -0.003(5) 0.003(4)
O6B 0.068(8) 0.057(8) 0.079(9) -0.019(6) -0.039(6) 0.012(6)
N1B 0.22(2) 0.037(8) 0.121(15) -0.006(9) 0.132(15) -0.028(11)
N2B 0.046(7) 0.029(7) 0.042(8) 0.005(6) 0.008(6) 0.005(5)
N3B 0.043(7) 0.041(7) 0.039(7) -0.017(6) -0.003(6) 0.000(6)
N4B 0.090(11) 0.061(9) 0.090(12) -0.018(9) -0.043(9) 0.001(8)
C2C 0.033(9) 0.096(14) 0.101(15) -0.020(13) 0.007(10) 0.006(9)
C1C 0.065(13) 0.118(17) 0.105(17) 0.004(14) 0.043(12) -0.008(12)
C4C 0.052(11) 0.105(15) 0.074(13) -0.002(12) -0.001(10) -0.004(11)
C3C 0.066(13) 0.15(2) 0.097(17) 0.010(15) -0.013(12) -0.037(14)
C5C 0.033(10) 0.042(9) 0.068(12) 0.003(9) 0.008(9) 0.001(7)
C6C 0.040(9) 0.032(8) 0.057(10) 0.008(7) -0.003(8) 0.004(7)
C7C 0.032(9) 0.071(11) 0.060(11) 0.004(9) -0.005(8) -0.012(8)
C8C 0.046(10) 0.080(12) 0.053(11) 0.002(9) -0.003(9) -0.009(9)
C9C 0.049(10) 0.054(9) 0.046(10) -0.001(8) 0.002(8) -0.003(8)
C10C 0.050(10) 0.026(7) 0.042(9) 0.008(7) 0.008(8) 0.004(7)
C11C 0.028(8) 0.026(7) 0.058(11) 0.009(8) 0.011(8) 0.003(6)
C16C 0.053(10) 0.018(7) 0.040(10) -0.005(7) -0.002(8) -0.011(7)
C17C 0.019(7) 0.022(7) 0.058(11) -0.001(7) -0.003(7) 0.004(6)
C18C 0.069(12) 0.043(9) 0.044(10) 0.006(8) 0.007(9) -0.010(8)
C19C 0.045(9) 0.047(9) 0.055(11) 0.010(8) -0.008(9) 0.007(7)
C20C 0.045(10) 0.049(9) 0.056(11) -0.002(8) -0.013(8) 0.009(8)
C21C 0.046(10) 0.041(9) 0.058(11) -0.002(8) -0.018(9) -0.006(8)
C22C 0.037(10) 0.066(11) 0.056(12) -0.003(9) -0.014(9) 0.001(8)
C23C 0.067(11) 0.073(12) 0.050(11) -0.014(9) -0.022(9) -0.003(10)
C24C 0.061(11) 0.093(14) 0.068(12) 0.006(11) -0.022(10) -0.008(10)
C25C 0.089(16) 0.16(2) 0.037(12) 0.002(13) -0.012(11) -0.001(15)
C26C 0.084(17) 0.26(4) 0.087(19) -0.03(2) 0.018(14) -0.02(2)
O1C 0.041(6) 0.062(7) 0.055(7) 0.002(6) 0.014(6) 0.004(5)
O2C 0.037(5) 0.035(5) 0.044(6) 0.003(5) 0.010(5) 0.005(4)
O5C 0.043(6) 0.035(5) 0.042(6) -0.001(4) -0.002(5) 0.002(5)
N1C 0.034(8) 0.068(9) 0.085(11) 0.012(8) 0.011(8) -0.002(7)
N2C 0.031(7) 0.026(6) 0.071(9) -0.009(6) 0.016(7) -0.007(5)
N3C 0.040(7) 0.031(6) 0.040(7) -0.003(6) -0.009(7) 0.005(5)
N4C 0.058(9) 0.078(10) 0.044(8) -0.013(8) -0.010(7) 0.002(8)
O7C 0.047(6) 0.036(5) 0.037(6) -0.010(5) -0.003(5) -0.008(4)
O6C 0.062(8) 0.090(8) 0.031(6) 0.002(6) -0.003(5) 0.012(6)
Cl1 0.055(3) 0.043(3) 0.065(4) 0.000 0.002(3) 0.000
O1P 0.069(7) 0.062(7) 0.105(10) -0.006(7) 0.012(7) -0.024(6)
O2P 0.092(9) 0.065(7) 0.068(8) -0.011(6) -0.015(7) -0.006(7)
Cl2 0.060(3) 0.045(2) 0.080(3) -0.008(2) -0.012(3) -0.008(2)
O1Q 0.075(8) 0.099(9) 0.064(8) 0.003(7) 0.007(7) 0.002(7)
O2Q 0.092(10) 0.152(14) 0.110(11) -0.059(11) -0.016(9) -0.037(10)
O3Q 0.175(14) 0.056(8) 0.089(10) 0.014(7) 0.009(10) -0.024(9)
O4Q 0.078(9) 0.104(10) 0.104(11) -0.015(8) -0.009(8) 0.012(8)
Cl3 0.119(5) 0.099(4) 0.113(5) -0.036(4) 0.024(4) -0.036(4)
Cl5 0.158(6) 0.072(3) 0.078(4) 0.013(3) 0.008(4) -0.008(3)

loop_
_atom_type_symbol
_atom_type_description
_atom_type_scat_dispersion_real
_atom_type_scat_dispersion_imag
_atom_type_scat_source
C C 0.0033 0.0016 'International Tables Vol C Tables 4.2.6.8 and 6.1.1.4'
H H 0.0000 0.0000 'International Tables Vol C Tables 4.2.6.8 and 6.1.1.4'
Cl Cl 0.1484 0.1585 'International Tables Vol C Tables 4.2.6.8 and 6.1.1.4'
Eu Eu -0.1578 3.6682 'International Tables Vol C Tables 4.2.6.8 and 6.1.1.4'
N N 0.0061 0.0033 'International Tables Vol C Tables 4.2.6.8 and 6.1.1.4'
O O 0.0106 0.0060 'International Tables Vol C Tables 4.2.6.8 and 6.1.1.4'

loop_
_geom_angle_atom_site_label_1
_geom_angle_atom_site_label_2
_geom_angle_atom_site_label_3
_geom_angle
_geom_angle_site_symmetry_1
_geom_angle_site_symmetry_3
O1B Eu1 O1A 82.9(4) . .
O1B Eu1 O1C 79.7(4) . .
O1A Eu1 O1C 83.8(3) . .
O1B Eu1 O2C 149.1(3) . .
O1A Eu1 O2C 85.5(3) . .
O1C Eu1 O2C 127.3(3) . .
O1B Eu1 O2B 127.0(3) . .
O1A Eu1 O2B 147.5(3) . .
O1C Eu1 O2B 89.1(3) . .
O2C Eu1 O2B 73.7(3) . .
O1B Eu1 O2A 89.1(3) . .
O1A Eu1 O2A 127.5(3) . .
O1C Eu1 O2A 145.4(3) . .
O2C Eu1 O2A 75.5(3) . .
O2B Eu1 O2A 71.6(3) . .
O1B Eu1 N2A 77.1(3) . .
O1A Eu1 N2A 64.0(4) . .
O1C Eu1 N2A 142.1(4) . .
O2C Eu1 N2A 72.1(3) . .
O2B Eu1 N2A 128.7(3) . .
O2A Eu1 N2A 63.6(3) . .
O1B Eu1 N2B 63.3(3) . .
O1A Eu1 N2B 143.0(3) . .
O1C Eu1 N2B 76.2(4) . .
O2C Eu1 N2B 131.3(3) . .
O2B Eu1 N2B 63.8(3) . .
O2A Eu1 N2B 69.6(3) . .
N2A Eu1 N2B 117.8(4) . .
O1B Eu1 N2C 139.1(4) . .
O1A Eu1 N2C 77.3(3) . .
O1C Eu1 N2C 63.0(4) . .
O2C Eu1 N2C 64.3(3) . .
O2B Eu1 N2C 71.3(3) . .
O2A Eu1 N2C 131.1(3) . .
N2A Eu1 N2C 122.9(3) . .
N2B Eu1 N2C 118.4(3) . .
O1B Eu1 C5B 17.4(3) . .
O1A Eu1 C5B 98.7(4) . .
O1C Eu1 C5B 74.3(4) . .
O2C Eu1 C5B 158.4(4) . .
O2B Eu1 C5B 109.9(3) . .
O2A Eu1 C5B 85.3(4) . .
N2A Eu1 C5B 90.6(4) . .
N2B Eu1 C5B 46.2(4) . .
N2C Eu1 C5B 137.3(4) . .
O1B Eu1 C5C 95.6(4) . 4_656
O1A Eu1 C5C 77.4(3) . 4_656
O1C Eu1 C5C 17.9(3) . 4_656
O2C Eu1 C5C 109.7(4) . 4_656
O2B Eu1 C5C 86.2(3) . 4_656
O2A Eu1 C5C 155.0(3) . 4_656
N2A Eu1 C5C 141.3(4) . 4_656
N2B Eu1 C5C 90.7(4) . 4_656
N2C Eu1 C5C 45.5(4) . 4_656
C5B Eu1 C5C 91.9(4) . 4_656
O1B Eu1 C11C 164.1(3) . 4_656
O1A Eu1 C11C 84.3(3) . 4_656
O1C Eu1 C11C 108.2(4) . 4_656
O2C Eu1 C11C 19.2(3) . 4_656
O2B Eu1 C11C 67.9(3) . 4_656
O2A Eu1 C11C 91.2(3) . 4_656
N2A Eu1 C11C 88.8(3) . 4_656
N2B Eu1 C11C 131.4(3) . 4_656
N2C Eu1 C11C 45.3(4) . 4_656
C5B Eu1 C11C 176.4(4) . 4_656
C5C Eu1 C11C 90.8(4) 4_656 4_656
O6B Eu2 O6A 81.7(4) . .
O6B Eu2 O6C 82.1(4) . .
O6A Eu2 O6C 83.3(4) . .
O6B Eu2 O5B 127.3(3) . .
O6A Eu2 O5B 88.9(3) . .
O6C Eu2 O5B 148.2(4) . .
O6B Eu2 O5C 91.8(4) . .
O6A Eu2 O5C 148.7(3) . .
O6C Eu2 O5C 126.2(3) . .
O5B Eu2 O5C 70.8(3) . .
O6B Eu2 O5A 148.9(3) . .
O6A Eu2 O5A 125.7(4) . .
O6C Eu2 O5A 86.8(3) . .
O5B Eu2 O5A 72.9(3) . .
O5C Eu2 O5A 71.7(3) . .
O6B Eu2 N3B 63.1(4) . .
O6A Eu2 N3B 77.9(4) . .
O6C Eu2 N3B 142.2(4) . .
O5B Eu2 N3B 64.2(3) . .
O5C Eu2 N3B 71.9(3) . .
O5A Eu2 N3B 130.6(3) . .
O6B Eu2 N3C 76.4(4) . .
O6A Eu2 N3C 142.1(4) . .
O6C Eu2 N3C 63.4(4) . .
O5B Eu2 N3C 129.0(3) . .
O5C Eu2 N3C 63.3(3) . .
O5A Eu2 N3C 72.7(3) . .
N3B Eu2 N3C 117.2(4) . .
O6B Eu2 N3A 141.3(4) . .
O6A Eu2 N3A 62.5(4) . .
O6C Eu2 N3A 79.7(4) . .
O5B Eu2 N3A 69.4(3) . .
O5C Eu2 N3A 126.4(3) . .
O5A Eu2 N3A 63.3(3) . .
N3B Eu2 N3A 118.3(3) . .
N3C Eu2 N3A 123.3(3) . .
O6B Eu2 C16B 108.9(4) . .
O6A Eu2 C16B 87.6(3) . .
O6C Eu2 C16B 164.6(4) . .
O5B Eu2 C16B 18.4(3) . .
O5C Eu2 C16B 65.6(3) . .
O5A Eu2 C16B 88.4(3) . .
N3B Eu2 C16B 46.0(3) . .
N3C Eu2 C16B 128.7(4) . .
N3A Eu2 C16B 85.1(3) . .
O6B Eu2 C22B 18.1(4) . .
O6A Eu2 C22B 75.6(4) . .
O6C Eu2 C22B 98.2(4) . .
O5B Eu2 C22B 109.6(4) . .
O5C Eu2 C22B 88.8(3) . .
O5A Eu2 C22B 158.6(4) . .
N3B Eu2 C22B 45.5(4) . .
N3C Eu2 C22B 90.9(4) . .
N3A Eu2 C22B 138.0(4) . .
C16B Eu2 C22B 91.5(4) . .
N1A C2A C1A 114.3(14) . .
N1A C2A H2AA 108.7 . .
C1A C2A H2AA 108.7 . .
N1A C2A H2AB 108.7 . .
C1A C2A H2AB 108.7 . .
H2AA C2A H2AB 107.6 . .
C2A C1A H1AA 109.5 . .
C2A C1A H1AB 109.5 . .
H1AA C1A H1AB 109.5 . .
C2A C1A H1AC 109.5 . .
H1AA C1A H1AC 109.5 . .
H1AB C1A H1AC 109.5 . .
N1A C4A C3A 109.2(19) . .
N1A C4A H4AA 109.8 . .
C3A C4A H4AA 109.8 . .
N1A C4A H4AB 109.8 . .
C3A C4A H4AB 109.8 . .
H4AA C4A H4AB 108.3 . .
C4A C3A H3AA 109.5 . .
C4A C3A H3AB 109.5 . .
H3AA C3A H3AB 109.5 . .
C4A C3A H3AC 109.5 . .
H3AA C3A H3AC 109.5 . .
H3AB C3A H3AC 109.5 . .
O1A C5A N1A 120.7(14) . .
O1A C5A C6A 116.7(12) . .
N1A C5A C6A 122.5(13) . .
O1A C5A Eu1 36.2(6) . .
N1A C5A Eu1 149.3(10) . .
C6A C5A Eu1 83.8(8) . .
C7A C6A N2A 121.8(14) . .
C7A C6A C5A 129.2(14) . .
N2A C6A C5A 108.9(12) . .
C8A C7A C6A 119.4(15) . .
C8A C7A H7A 120.3 . .
C6A C7A H7A 120.3 . .
C7A C8A C9A 121.9(15) . .
C7A C8A H8A 119.0 . .
C9A C8A H8A 119.0 . .
C8A C9A C10A 116.0(15) . .
C8A C9A H9A 122.0 . .
C10A C9A H9A 122.0 . .
N2A C10A C9A 122.8(13) . .
N2A C10A C11A 112.4(13) . .
C9A C10A C11A 124.8(15) . .
O2A C11A O3A 125.0(13) . .
O2A C11A C10A 122.0(14) . .
O3A C11A C10A 113.0(13) . .
O3A C12A C13A 106.7(11) . .
O3A C12A H12A 110.4 . .
C13A C12A H12A 110.4 . .
O3A C12A H12B 110.4 . .
C13A C12A H12B 110.4 . .
H12A C12A H12B 108.6 . .
C12A C13A C14A 112.3(11) . .
C12A C13A C28A 108.7(11) . .
C14A C13A C28A 111.5(11) . .
C12A C13A C15A 106.7(11) . .
C14A C13A C15A 110.6(12) . .
C28A C13A C15A 106.8(10) . .
C13A C14A H14A 109.5 . .
C13A C14A H14B 109.5 . .
H14A C14A H14B 109.5 . .
C13A C14A H14C 109.5 . .
H14A C14A H14C 109.5 . .
H14B C14A H14C 109.5 . .
O4A C15A C13A 106.9(10) . .
O4A C15A H15A 110.3 . .
C13A C15A H15A 110.3 . .
O4A C15A H15B 110.3 . .
C13A C15A H15B 110.3 . .
H15A C15A H15B 108.6 . .
O5A C16A O4A 125.4(13) . .
O5A C16A C17A 121.9(14) . .
O4A C16A C17A 112.7(13) . .
C18A C17A N3A 123.4(14) . .
C18A C17A C16A 124.5(15) . .
N3A C17A C16A 112.0(12) . .
C17A C18A C19A 118.8(16) . .
C17A C18A H18 120.6 . .
C19A C18A H18 120.6 . .
C20A C19A C18A 118.3(17) . .
C20A C19A H19 120.8 . .
C18A C19A H19 120.8 . .
C21A C20A C19A 119.6(16) . .
C21A C20A H20 120.2 . .
C19A C20A H20 120.2 . .
N3A C21A C20A 121.2(15) . .
N3A C21A C22A 110.1(14) . .
C20A C21A C22A 128.6(16) . .
O6A C22A N4A 119.6(16) . .
O6A C22A C21A 116.5(14) . .
N4A C22A C21A 123.8(16) . .
N4A C23A C24A 113.6(16) . .
N4A C23A H23A 108.8 . .
C24A C23A H23A 108.8 . .
N4A C23A H23B 108.8 . .
C24A C23A H23B 108.8 . .
H23A C23A H23B 107.7 . .
C23A C24A H24A 109.5 . .
C23A C24A H24B 109.5 . .
H24A C24A H24B 109.5 . .
C23A C24A H24C 109.5 . .
H24A C24A H24C 109.5 . .
H24B C24A H24C 109.5 . .
N4A C25A C26A 108.6(17) . .
N4A C25A H25A 110.0 . .
C26A C25A H25A 110.0 . .
N4A C25A H25B 110.0 . .
C26A C25A H25B 110.0 . .
H25A C25A H25B 108.4 . .
C25A C26A H26A 109.5 . .
C25A C26A H26B 109.5 . .
H26A C26A H26B 109.5 . .
C25A C26A H26C 109.5 . .
H26A C26A H26C 109.5 . .
H26B C26A H26C 109.5 . .
O7A C28A C13A 107.7(10) . .
O7A C28A H28A 110.2 . .
C13A C28A H28A 110.2 . .
O7A C28A H28B 110.2 . .
C13A C28A H28B 110.2 . .
H28A C28A H28B 108.5 . .
C5A O1A Eu1 124.8(9) . .
C11A O2A Eu1 120.9(9) . .
C11A O3A C12A 113.8(10) . .
C16A O4A C15A 116.1(11) . .
C16A O5A Eu2 121.9(9) . .
C22A O6A Eu2 127.0(10) . .
C11C O7A C28A 116.0(11) . .
C5A N1A C2A 127.7(14) . .
C5A N1A C4A 118.6(13) . .
C2A N1A C4A 113.6(13) . .
C10A N2A C6A 118.0(11) . .
C10A N2A Eu1 120.2(9) . .
C6A N2A Eu1 120.6(9) . .
C21A N3A C17A 118.7(13) . .
C21A N3A Eu2 120.1(10) . .
C17A N3A Eu2 119.4(9) . .
C22A N4A C23A 124.8(15) . .
C22A N4A C25A 119.6(15) . .
C23A N4A C25A 115.3(14) . .
C1B C2B N1B 111(2) . .
C1B C2B H2BA 109.4 . .
N1B C2B H2BA 109.4 . .
C1B C2B H2BB 109.4 . .
N1B C2B H2BB 109.4 . .
H2BA C2B H2BB 108.0 . .
C2B C1B H1BA 109.5 . .
C2B C1B H1BB 109.5 . .
H1BA C1B H1BB 109.5 . .
C2B C1B H1BC 109.5 . .
H1BA C1B H1BC 109.5 . .
H1BB C1B H1BC 109.5 . .
N1B C4B C3B 96(2) . .
N1B C4B H4BA 112.5 . .
C3B C4B H4BA 112.5 . .
N1B C4B H4BB 112.5 . .
C3B C4B H4BB 112.5 . .
H4BA C4B H4BB 110.1 . .
C4B C3B H3BA 109.5 . .
C4B C3B H3BB 109.5 . .
H3BA C3B H3BB 109.5 . .
C4B C3B H3BC 109.5 . .
H3BA C3B H3BC 109.5 . .
H3BB C3B H3BC 109.5 . .
O1B C5B N1B 119.7(14) . .
O1B C5B C6B 117.6(14) . .
N1B C5B C6B 122.5(15) . .
O1B C5B Eu1 35.1(7) . .
N1B C5B Eu1 151.2(13) . .
C6B C5B Eu1 83.6(9) . .
N2B C6B C7B 120.6(14) . .
N2B C6B C5B 110.6(13) . .
C7B C6B C5B 128.8(15) . .
C8B C7B C6B 119.3(16) . .
C8B C7B H7B 120.4 . .
C6B C7B H7B 120.4 . .
C7B C8B C9B 120.2(16) . .
C7B C8B H8B 119.9 . .
C9B C8B H8B 119.9 . .
C10B C9B C8B 116.4(14) . .
C10B C9B H9B 121.8 . .
C8B C9B H9B 121.8 . .
N2B C10B C9B 123.8(13) . .
N2B C10B C11B 111.8(12) . .
C9B C10B C11B 124.3(13) . .
O2B C11B O3B 125.4(13) . .
O2B C11B C10B 120.9(12) . .
O3B C11B C10B 113.7(13) . .
O3B C12B C13B 107.8(10) . .
O3B C12B H12C 110.1 . .
C13B C12B H12C 110.1 . .
O3B C12B H12D 110.1 . .
C13B C12B H12D 110.1 . .
H12C C12B H12D 108.5 . .
C15B C13B C12B 107.9(10) . .
C15B C13B C28C 108.5(10) . .
C12B C13B C28C 107.2(11) . .
C15B C13B C14B 111.7(11) . .
C12B C13B C14B 110.6(11) . .
C28C C13B C14B 110.8(10) . .
C13B C14B H14D 109.5 . .
C13B C14B H14E 109.5 . .
H14D C14B H14E 109.5 . .
C13B C14B H14F 109.5 . .
H14D C14B H14F 109.5 . .
H14E C14B H14F 109.5 . .
C13B C15B O4B 107.8(10) . .
C13B C15B H15C 110.1 . .
O4B C15B H15C 110.1 . .
C13B C15B H15D 110.1 . .
O4B C15B H15D 110.1 . .
H15C C15B H15D 108.5 . .
O5B C16B O4B 124.6(12) . .
O5B C16B C17B 122.7(13) . .
O4B C16B C17B 112.7(13) . .
O5B C16B Eu2 40.4(7) . .
O4B C16B Eu2 163.3(9) . .
C17B C16B Eu2 82.6(8) . .
N3B C17B C18B 123.0(13) . .
N3B C17B C16B 111.6(13) . .
C18B C17B C16B 125.3(13) . .
C19B C18B C17B 116.9(15) . .
C19B C18B H18A 121.5 . .
C17B C18B H18A 121.5 . .
C18B C19B C20B 122.2(16) . .
C18B C19B H19A 118.9 . .
C20B C19B H19A 118.9 . .
C19B C20B C21B 116.7(15) . .
C19B C20B H20A 121.6 . .
C21B C20B H20A 121.6 . .
N3B C21B C20B 121.2(14) . .
N3B C21B C22B 111.0(14) . .
C20B C21B C22B 127.8(14) . .
O6B C22B N4B 120.3(15) . .
O6B C22B C21B 115.9(13) . .
N4B C22B C21B 123.8(15) . .
O6B C22B Eu2 35.7(7) . .
N4B C22B Eu2 151.3(13) . .
C21B C22B Eu2 82.7(9) . .
C24B C23B N4B 117(2) . .
C24B C23B H23C 108.1 . .
N4B C23B H23C 108.1 . .
C24B C23B H23D 108.1 . .
N4B C23B H23D 108.1 . .
H23C C23B H23D 107.3 . .
C23B C24B H24D 109.5 . .
C23B C24B H24E 109.5 . .
H24D C24B H24E 109.5 . .
C23B C24B H24F 109.5 . .
H24D C24B H24F 109.5 . .
H24E C24B H24F 109.5 . .
C26B C25B N4B 109(2) . .
C26B C25B H25C 109.9 . .
N4B C25B H25C 109.9 . .
C26B C25B H25D 109.9 . .
N4B C25B H25D 109.9 . .
H25C C25B H25D 108.3 . .
C25B C26B H26D 109.5 . .
C25B C26B H26E 109.5 . .
H26D C26B H26E 109.5 . .
C25B C26B H26F 109.5 . .
H26D C26B H26F 109.5 . .
H26E C26B H26F 109.5 . .
C5B O1B Eu1 127.5(9) . .
C11B O2B Eu1 122.5(8) . .
C11B O3B C12B 114.3(10) . .
C16B O4B C15B 114.5(10) . .
C16B O5B Eu2 121.2(9) . .
C22B O6B Eu2 126.2(9) . .
C5B N1B C2B 119.1(15) . .
C5B N1B C4B 122.3(18) . .
C2B N1B C4B 112.9(19) . .
C10B N2B C6B 119.7(12) . .
C10B N2B Eu1 120.6(9) . .
C6B N2B Eu1 119.6(9) . .
C21B N3B C17B 119.8(13) . .
C21B N3B Eu2 119.7(10) . .
C17B N3B Eu2 119.3(9) . .
C22B N4B C23B 128.8(16) . .
C22B N4B C25B 118.0(15) . .
C23B N4B C25B 112.9(16) . .
N1C C2C C1C 109.8(14) . .
N1C C2C H2CA 109.7 . .
C1C C2C H2CA 109.7 . .
N1C C2C H2CB 109.7 . .
C1C C2C H2CB 109.7 . .
H2CA C2C H2CB 108.2 . .
C2C C1C H1CA 109.5 . .
C2C C1C H1CB 109.5 . .
H1CA C1C H1CB 109.5 . .
C2C C1C H1CC 109.5 . .
H1CA C1C H1CC 109.5 . .
H1CB C1C H1CC 109.5 . .
N1C C4C C3C 112.6(16) . .
N1C C4C H4CA 109.1 . .
C3C C4C H4CA 109.1 . .
N1C C4C H4CB 109.1 . .
C3C C4C H4CB 109.1 . .
H4CA C4C H4CB 107.8 . .
C4C C3C H3CA 109.5 . .
C4C C3C H3CB 109.5 . .
H3CA C3C H3CB 109.5 . .
C4C C3C H3CC 109.5 . .
H3CA C3C H3CC 109.5 . .
H3CB C3C H3CC 109.5 . .
O1C C5C N1C 120.1(15) 4_656 .
O1C C5C C6C 117.9(13) 4_656 .
N1C C5C C6C 122.1(16) . .
O1C C5C Eu1 35.9(6) 4_656 4_656
N1C C5C Eu1 151.2(12) . 4_656
C6C C5C Eu1 83.9(8) . 4_656
N2C C6C C7C 120.9(14) 4_656 .
N2C C6C C5C 108.5(13) 4_656 .
C7C C6C C5C 130.0(14) . .
C8C C7C C6C 119.8(14) . .
C8C C7C H7C 120.1 . .
C6C C7C H7C 120.1 . .
C7C C8C C9C 120.3(16) . .
C7C C8C H8C 119.9 . .
C9C C8C H8C 119.9 . .
C10C C9C C8C 117.1(15) . .
C10C C9C H9C 121.4 . .
C8C C9C H9C 121.4 . .
N2C C10C C9C 122.9(14) 4_656 .
N2C C10C C11C 112.2(13) 4_656 .
C9C C10C C11C 124.7(14) . .
O2C C11C O7A 121.7(12) 4_656 .
O2C C11C C10C 123.0(13) 4_656 .
O7A C11C C10C 115.2(13) . .
O2C C11C Eu1 40.5(6) 4_656 4_656
O7A C11C Eu1 161.0(10) . 4_656
C10C C11C Eu1 82.6(8) . 4_656
O5C C16C O7C 123.6(13) . 4_656
O5C C16C C17C 122.7(13) . .
O7C C16C C17C 113.8(13) 4_656 .
N3C C17C C18C 123.9(13) . .
N3C C17C C16C 111.8(12) . .
C18C C17C C16C 124.2(14) . .
C17C C18C C19C 118.3(14) . .
C17C C18C H18B 120.9 . .
C19C C18C H18B 120.9 . .
C20C C19C C18C 118.3(14) . .
C20C C19C H19B 120.8 . .
C18C C19C H19B 120.8 . .
C21C C20C C19C 119.6(15) . .
C21C C20C H20B 120.2 . .
C19C C20C H20B 120.2 . .
N3C C21C C20C 120.6(15) . .
N3C C21C C22C 112.1(13) . .
C20C C21C C22C 127.1(14) . .
N4C C22C O6C 121.1(15) . .
N4C C22C C21C 125.3(14) . .
O6C C22C C21C 113.4(13) . .
N4C C23C C24C 110.5(14) . .
N4C C23C H23E 109.6 . .
C24C C23C H23E 109.6 . .
N4C C23C H23F 109.6 . .
C24C C23C H23F 109.6 . .
H23E C23C H23F 108.1 . .
C23C C24C H24G 109.5 . .
C23C C24C H24H 109.5 . .
H24G C24C H24H 109.5 . .
C23C C24C H24I 109.5 . .
H24G C24C H24I 109.5 . .
H24H C24C H24I 109.5 . .
C26C C25C N4C 111(2) . .
C26C C25C H25E 109.4 . .
N4C C25C H25E 109.4 . .
C26C C25C H25F 109.4 . .
N4C C25C H25F 109.4 . .
H25E C25C H25F 108.0 . .
C25C C26C H26G 109.5 . .
C25C C26C H26H 109.5 . .
H26G C26C H26H 109.5 . .
C25C C26C H26I 109.5 . .
H26G C26C H26I 109.5 . .
H26H C26C H26I 109.5 . .
O7C C28C C13B 109.3(10) . .
O7C C28C H28C 109.8 . .
C13B C28C H28C 109.8 . .
O7C C28C H28D 109.8 . .
C13B C28C H28D 109.8 . .
H28C C28C H28D 108.3 . .
C5C O1C Eu1 126.1(9) 4_656 .
C11C O2C Eu1 120.3(8) 4_656 .
C16C O5C Eu2 120.3(9) . .
C5C N1C C4C 128.5(15) . .
C5C N1C C2C 115.8(14) . .
C4C N1C C2C 115.1(13) . .
C10C N2C C6C 118.6(13) 4_656 4_656
C10C N2C Eu1 119.0(9) 4_656 .
C6C N2C Eu1 121.3(9) 4_656 .
C17C N3C C21C 119.2(11) . .
C17C N3C Eu2 120.9(8) . .
C21C N3C Eu2 119.1(10) . .
C22C N4C C23C 126.1(14) . .
C22C N4C C25C 118.0(14) . .
C23C N4C C25C 115.8(14) . .
C16C O7C C28C 117.3(10) 4_656 .
C22C O6C Eu2 123.7(10) . .
O1P Cl1 O1P 109.5(10) . 4_656
O1P Cl1 O2P 110.5(7) . .
O1P Cl1 O2P 109.0(7) 4_656 .
O1P Cl1 O2P 109.0(7) . 4_656
O1P Cl1 O2P 110.5(7) 4_656 4_656
O2P Cl1 O2P 108.5(10) . 4_656
O2Q Cl2 O3Q 111.7(10) . .
O2Q Cl2 O4Q 107.9(9) . .
O3Q Cl2 O4Q 109.2(9) . .
O2Q Cl2 O1Q 111.6(8) . .
O3Q Cl2 O1Q 108.6(8) . .
O4Q Cl2 O1Q 107.7(8) . .
O1R Cl3 O3R 106.2(11) . .
O1R Cl3 O2R 109.6(12) . .
O3R Cl3 O2R 112.9(10) . .
O1R Cl3 O4R 117.2(13) . .
O3R Cl3 O4R 107.9(11) . .
O2R Cl3 O4R 103.2(12) . .
Cl3 O4R O4WB 101.6(15) . 3_456
O4S Cl4 O3S 121.5(16) . .
O4S Cl4 O2S 105.3(13) . .
O3S Cl4 O2S 104.7(13) . .
O4S Cl4 O1S 115.4(14) . .
O3S Cl4 O1S 102.6(13) . .
O2S Cl4 O1S 106.0(11) . .
O1T Cl5 O3T 109.8(10) . .
O1T Cl5 O2T 107.7(9) . .
O3T Cl5 O2T 107.9(10) . .
O1T Cl5 O4T 110.6(9) . .
O3T Cl5 O4T 113.2(11) . .
O2T Cl5 O4T 107.4(9) . .
O4U Cl6 O1U 120.7(18) . .
O4U Cl6 O2U 110.0(17) . .
O1U Cl6 O2U 105.7(17) . .
O4U Cl6 O3U 111.1(17) . .
O1U Cl6 O3U 105.4(17) . .
O2U Cl6 O3U 102.2(16) . .
O4V Cl8 O2V 102.9(18) . .
O4V Cl8 O1V 132(2) . .
O2V Cl8 O1V 115.1(18) . .
O4V Cl8 O3V 106.6(19) . .
O2V Cl8 O3V 108.0(19) . .
O1V Cl8 O3V 88.9(16) . .

loop_
_geom_bond_atom_site_label_1
_geom_bond_atom_site_label_2
_geom_bond_distance
_geom_bond_site_symmetry_2
Eu1 O1B 2.341(10) .
Eu1 O1A 2.343(9) .
Eu1 O1C 2.367(10) .
Eu1 O2C 2.451(9) .
Eu1 O2B 2.466(8) .
Eu1 O2A 2.490(10) .
Eu1 N2A 2.527(11) .
Eu1 N2B 2.536(11) .
Eu1 N2C 2.548(12) .
Eu1 C5B 3.231(18) .
Eu1 C5C 3.257(16) 4_656
Eu1 C11C 3.258(16) 4_656
Eu2 O6B 2.353(11) .
Eu2 O6A 2.367(11) .
Eu2 O6C 2.370(10) .
Eu2 O5B 2.458(9) .
Eu2 O5C 2.499(9) .
Eu2 O5A 2.519(9) .
Eu2 N3B 2.546(11) .
Eu2 N3C 2.561(11) .
Eu2 N3A 2.578(12) .
Eu2 C16B 3.245(16) .
Eu2 C22B 3.253(16) .
C2A N1A 1.456(18) .
C2A C1A 1.52(2) .
C2A H2AA 0.9900 .
C2A H2AB 0.9900 .
C1A H1AA 0.9800 .
C1A H1AB 0.9800 .
C1A H1AC 0.9800 .
C4A N1A 1.47(2) .
C4A C3A 1.52(3) .
C4A H4AA 0.9900 .
C4A H4AB 0.9900 .
C3A H3AA 0.9800 .
C3A H3AB 0.9800 .
C3A H3AC 0.9800 .
C5A O1A 1.295(16) .
C5A N1A 1.308(17) .
C5A C6A 1.51(2) .
C6A C7A 1.353(19) .
C6A N2A 1.381(17) .
C7A C8A 1.35(2) .
C7A H7A 0.9500 .
C8A C9A 1.38(2) .
C8A H8A 0.9500 .
C9A C10A 1.41(2) .
C9A H9A 0.9500 .
C10A N2A 1.331(18) .
C10A C11A 1.486(19) .
C11A O2A 1.215(16) .
C11A O3A 1.338(17) .
C12A O3A 1.479(16) .
C12A C13A 1.512(19) .
C12A H12A 0.9900 .
C12A H12B 0.9900 .
C13A C14A 1.531(19) .
C13A C28A 1.539(18) .
C13A C15A 1.549(18) .
C14A H14A 0.9800 .
C14A H14B 0.9800 .
C14A H14C 0.9800 .
C15A O4A 1.434(15) .
C15A H15A 0.9900 .
C15A H15B 0.9900 .
C16A O5A 1.216(16) .
C16A O4A 1.280(16) .
C16A C17A 1.51(2) .
C17A C18A 1.32(2) .
C17A N3A 1.366(18) .
C18A C19A 1.40(2) .
C18A H18 0.9500 .
C19A C20A 1.40(2) .
C19A H19 0.9500 .
C20A C21A 1.36(2) .
C20A H20 0.9500 .
C21A N3A 1.334(17) .
C21A C22A 1.51(2) .
C22A O6A 1.260(18) .
C22A N4A 1.321(19) .
C23A N4A 1.48(2) .
C23A C24A 1.51(2) .
C23A H23A 0.9900 .
C23A H23B 0.9900 .
C24A H24A 0.9800 .
C24A H24B 0.9800 .
C24A H24C 0.9800 .
C25A N4A 1.50(2) .
C25A C26A 1.59(3) .
C25A H25A 0.9900 .
C25A H25B 0.9900 .
C26A H26A 0.9800 .
C26A H26B 0.9800 .
C26A H26C 0.9800 .
C28A O7A 1.435(15) .
C28A H28A 0.9900 .
C28A H28B 0.9900 .
O7A C11C 1.331(15) .
C2B C1B 1.48(3) .
C2B N1B 1.50(2) .
C2B H2BA 0.9900 .
C2B H2BB 0.9900 .
C1B H1BA 0.9800 .
C1B H1BB 0.9800 .
C1B H1BC 0.9800 .
C4B N1B 1.57(3) .
C4B C3B 1.72(4) .
C4B H4BA 0.9900 .
C4B H4BB 0.9900 .
C3B H3BA 0.9800 .
C3B H3BB 0.9800 .
C3B H3BC 0.9800 .
C5B O1B 1.218(17) .
C5B N1B 1.31(2) .
C5B C6B 1.51(2) .
C6B N2B 1.348(17) .
C6B C7B 1.38(2) .
C7B C8B 1.38(2) .
C7B H7B 0.9500 .
C8B C9B 1.42(2) .
C8B H8B 0.9500 .
C9B C10B 1.364(19) .
C9B H9B 0.9500 .
C10B N2B 1.338(16) .
C10B C11B 1.512(19) .
C11B O2B 1.220(16) .
C11B O3B 1.303(15) .
C12B O3B 1.475(15) .
C12B C13B 1.504(17) .
C12B H12C 0.9900 .
C12B H12D 0.9900 .
C13B C15B 1.496(18) .
C13B C28C 1.510(17) .
C13B C14B 1.512(17) .
C14B H14D 0.9800 .
C14B H14E 0.9800 .
C14B H14F 0.9800 .
C15B O4B 1.500(14) .
C15B H15C 0.9900 .
C15B H15D 0.9900 .
C16B O5B 1.199(16) .
C16B O4B 1.307(16) .
C16B C17B 1.515(19) .
C17B N3B 1.328(17) .
C17B C18B 1.40(2) .
C18B C19B 1.35(2) .
C18B H18A 0.9500 .
C19B C20B 1.39(2) .
C19B H19A 0.9500 .
C20B C21B 1.42(2) .
C20B H20A 0.9500 .
C21B N3B 1.326(18) .
C21B C22B 1.50(2) .
C22B O6B 1.251(18) .
C22B N4B 1.322(19) .
C23B C24B 1.50(3) .
C23B N4B 1.53(3) .
C23B H23C 0.9900 .
C23B H23D 0.9900 .
C24B H24D 0.9800 .
C24B H24E 0.9800 .
C24B H24F 0.9800 .
C25B C26B 1.41(3) .
C25B N4B 1.54(2) .
C25B H25C 0.9900 .
C25B H25D 0.9900 .
C26B H26D 0.9800 .
C26B H26E 0.9800 .
C26B H26F 0.9800 .
C2C N1C 1.51(2) .
C2C C1C 1.59(3) .
C2C H2CA 0.9900 .
C2C H2CB 0.9900 .
C1C H1CA 0.9800 .
C1C H1CB 0.9800 .
C1C H1CC 0.9800 .
C4C N1C 1.45(2) .
C4C C3C 1.46(2) .
C4C H4CA 0.9900 .
C4C H4CB 0.9900 .
C3C H3CA 0.9800 .
C3C H3CB 0.9800 .
C3C H3CC 0.9800 .
C5C O1C 1.241(17) 4_656
C5C N1C 1.327(18) .
C5C C6C 1.53(2) .
C5C Eu1 3.257(16) 4_656
C6C N2C 1.350(17) 4_656
C6C C7C 1.36(2) .
C7C C8C 1.35(2) .
C7C H7C 0.9500 .
C8C C9C 1.38(2) .
C8C H8C 0.9500 .
C9C C10C 1.372(19) .
C9C H9C 0.9500 .
C10C N2C 1.330(16) 4_656
C10C C11C 1.474(19) .
C11C O2C 1.240(16) 4_656
C11C Eu1 3.258(16) 4_656
C16C O5C 1.230(16) .
C16C O7C 1.321(16) 4_656
C16C C17C 1.497(19) .
C17C N3C 1.313(16) .
C17C C18C 1.323(18) .
C18C C19C 1.40(2) .
C18C H18B 0.9500 .
C19C C20C 1.38(2) .
C19C H19B 0.9500 .
C20C C21C 1.356(19) .
C20C H20B 0.9500 .
C21C N3C 1.344(17) .
C21C C22C 1.51(2) .
C22C N4C 1.293(18) .
C22C O6C 1.302(17) .
C23C N4C 1.429(19) .
C23C C24C 1.53(2) .
C23C H23E 0.9900 .
C23C H23F 0.9900 .
C24C H24G 0.9800 .
C24C H24H 0.9800 .
C24C H24I 0.9800 .
C25C C26C 1.37(3) .
C25C N4C 1.48(2) .
C25C H25E 0.9900 .
C25C H25F 0.9900 .
C26C H26G 0.9800 .
C26C H26H 0.9800 .
C26C H26I 0.9800 .
C28C O7C 1.448(15) .
C28C H28C 0.9900 .
C28C H28D 0.9900 .
O1C C5C 1.241(17) 4_656
O2C C11C 1.240(16) 4_656
N2C C10C 1.331(16) 4_656
N2C C6C 1.350(17) 4_656
O7C C16C 1.321(16) 4_656
Cl1 O1P 1.414(11) .
Cl1 O1P 1.415(11) 4_656
Cl1 O2P 1.426(11) .
Cl1 O2P 1.426(11) 4_656
Cl2 O2Q 1.403(13) .
Cl2 O3Q 1.403(12) .
Cl2 O4Q 1.436(13) .
Cl2 O1Q 1.436(12) .
Cl3 O1R 1.46(2) .
Cl3 O3R 1.462(15) .
Cl3 O2R 1.494(18) .
Cl3 O4R 1.60(2) .
O4R O4WB 1.71(3) 3_456
Cl4 O4S 1.29(2) .
Cl4 O3S 1.39(2) .
Cl4 O2S 1.424(16) .
Cl4 O1S 1.48(2) .
Cl5 O1T 1.439(14) .
Cl5 O3T 1.454(19) .
Cl5 O2T 1.472(15) .
Cl5 O4T 1.539(18) .
Cl6 O4U 1.347(16) .
Cl6 O1U 1.389(16) .
Cl6 O2U 1.455(16) .
Cl6 O3U 1.459(16) .
Cl8 O4V 1.392(16) .
Cl8 O2V 1.429(16) .
Cl8 O1V 1.455(16) .
Cl8 O3V 1.467(17) .
O4WB O4R 1.71(3) 3_556
